data_4318794
loop_
_publ_author_name
'Oleg Volkov'
'Ram\'on Mac\'ias'
'Nigam P. Rath'
'Lawrence Barton'

_publ_section_title
;
 Phosphine-Boranes as Bidentate Ligands: Formation of
 [8,8-\h2-{\h2-(BH3).dppm}-nido-8,7-RhSB9H10] and
 [9,9-\h2-{\h2-(BH3).dppm}-nido-9,7,8-RhC2B8H11] from
 [8,8-(\h2-dppm)-8-(\h1-dppm)-nido-8,7-RhSB9H10] and
 [9,9-(\h2-dppm)-9-(\h1-dppm)-nido-9,7,8-RhC2B8H11], Respectively
;
_journal_name_full 'Inorganic Chemistry'
_journal_page_first 5837
_journal_page_last 5843
_journal_paper_doi 10.1021/ic0258375
_journal_volume 41
_journal_year 2002
_chemical_formula_sum 'C25 H35 B10 P2 Rh S'
_chemical_formula_weight 640.54
_chemical_name_systematic
; 
 ? 
;
_space_group_IT_number 14
_symmetry_cell_setting monoclinic
_symmetry_space_group_name_Hall '-P 2yn'
_symmetry_space_group_name_H-M 'P 1 21/n 1'
_atom_sites_solution_hydrogens geom
_atom_sites_solution_primary direct
_atom_sites_solution_secondary difmap
_audit_creation_method SHELXL
_cell_angle_alpha 90.00
_cell_angle_beta 94.898(1)
_cell_angle_gamma 90.00
_cell_formula_units_Z 4
_cell_length_a 13.2721(1)
_cell_length_b 11.5727(1)
_cell_length_c 19.9181(2)
_cell_measurement_reflns_used 8192
_cell_measurement_temperature 293(2)
_cell_measurement_theta_max 27.5
_cell_measurement_theta_min 2.0
_cell_volume 3048.13(5)
_computing_cell_refinement 'Siemens SMART'
_computing_data_collection 'Siemens SMART'
_computing_data_reduction 'Siemens SAINT'
_computing_molecular_graphics 'Siemens SHELXTL (Sheldrick, 1993)'
_computing_publication_material 'Siemens SHELXTL (Sheldrick, 1993)'
_computing_structure_refinement 'Siemens SHELXTL(Sheldrick, 1993)'
_computing_structure_solution 'Siemens SHELXTL(Sheldrick, 1993)'
_diffrn_ambient_temperature 293(2)
_diffrn_measurement_device 'Siemens CCD'
_diffrn_measurement_method '\w scans'
_diffrn_radiation_monochromator graphite
_diffrn_radiation_source 'normal-focus sealed tube'
_diffrn_radiation_type MoK\a
_diffrn_radiation_wavelength 0.71073
_diffrn_reflns_av_R_equivalents 0.07
_diffrn_reflns_av_sigmaI/netI 0.0390
_diffrn_reflns_limit_h_max 18
_diffrn_reflns_limit_h_min -18
_diffrn_reflns_limit_k_max 15
_diffrn_reflns_limit_k_min -15
_diffrn_reflns_limit_l_max 26
_diffrn_reflns_limit_l_min -26
_diffrn_reflns_number 61274
_diffrn_reflns_theta_max 27.50
_diffrn_reflns_theta_min 1.78
_diffrn_standards_decay_% 0
_diffrn_standards_number 'CCD data, see expt'
_exptl_absorpt_coefficient_mu 0.750
_exptl_absorpt_correction_T_max 0.83
_exptl_absorpt_correction_T_min 0.63
_exptl_absorpt_correction_type empirical
_exptl_crystal_colour yellow-orange
_exptl_crystal_density_diffrn 1.396
_exptl_crystal_density_meas ?
_exptl_crystal_density_method none
_exptl_crystal_description rectangular
_exptl_crystal_F_000 1304
_exptl_crystal_size_max 0.36
_exptl_crystal_size_mid 0.28
_exptl_crystal_size_min 0.20
_refine_diff_density_max 0.618
_refine_diff_density_min -0.688
_refine_diff_density_rms 0.146
_refine_ls_extinction_method none
_refine_ls_goodness_of_fit_all 1.045
_refine_ls_goodness_of_fit_obs 1.067
_refine_ls_hydrogen_treatment refall
_refine_ls_matrix_type full
_refine_ls_number_parameters 492
_refine_ls_number_reflns 6943
_refine_ls_number_restraints 0
_refine_ls_restrained_S_all 1.053
_refine_ls_restrained_S_obs 1.067
_refine_ls_R_factor_all 0.0469
_refine_ls_R_factor_obs 0.0303
_refine_ls_shift/esd_max -0.002
_refine_ls_shift/esd_mean 0.000
_refine_ls_structure_factor_coef Fsqd
_refine_ls_weighting_details 'w=1/[\s^2^(Fo^2^)+(0.0272P)^2^+1.5274P] where P=(Fo^2^+2Fc^2^)/3'
_refine_ls_weighting_scheme calc
_refine_ls_wR_factor_all 0.0661
_refine_ls_wR_factor_obs 0.0597
_reflns_number_observed 5641
_reflns_number_total 6964
_reflns_observed_criterion >2sigma(I)
_cod_data_source_file ic0258375_s1_1.cif
_cod_data_source_block Compd3
_cod_depositor_comments
;
The following automatic conversions were performed:

'_symmetry_cell_setting' value 'Monoclinic' changed to 'monoclinic'
according to the built-in table from CIF Core dictionary named
'cif_core.dic' version 2.4.1 from 2010-06-29.

Automatic conversion script
Id: cif_fix_values 1646 2011-03-28 12:23:43Z adriana 

The following automatic conversions were performed:

'_exptl_crystal_density_meas' value 'not_measured' was changed to '?'
- the value is perceived as not measured.

Automatic conversion script
Id: cif_fix_values 3008 2015-01-20 13:52:24Z robertas 

The following automatic conversions were performed:

'_refine_ls_weighting_scheme' value 'calc
w=1/[\s^2^(Fo^2^)+(0.0272P)^2^+1.5274P] where P=(Fo^2^+2Fc^2^)/3' was
changed to 'calc'. New tag '_refine_ls_weighting_details' was
created. The value of the new tag was set to
'w=1/[\s^2^(Fo^2^)+(0.0272P)^2^+1.5274P] where P=(Fo^2^+2Fc^2^)/3'.

Automatic conversion script
Id: cif_fix_values 3143 2015-03-26 13:38:13Z robertas 
;
_cod_database_code 4318794

loop_
_symmetry_equiv_pos_as_xyz
'x, y, z'
'-x+1/2, y+1/2, -z+1/2'
'-x, -y, -z'
'x-1/2, -y-1/2, z-1/2'

loop_
_atom_site_aniso_label
_atom_site_aniso_U_11
_atom_site_aniso_U_22
_atom_site_aniso_U_33
_atom_site_aniso_U_23
_atom_site_aniso_U_13
_atom_site_aniso_U_12
Rh8 0.01919(8) 0.02202(9) 0.02207(8) 0.00110(6) -0.00002(6) -0.00025(6)
S7 0.0263(3) 0.0249(3) 0.0357(3) 0.0049(2) -0.0017(2) -0.0017(2)
P1 0.0198(3) 0.0239(3) 0.0225(3) 0.0009(2) -0.0001(2) -0.0013(2)
P2 0.0196(3) 0.0222(3) 0.0241(3) 0.0012(2) 0.0013(2) -0.0018(2)
B' 0.0228(12) 0.0232(12) 0.0254(12) 0.0006(9) -0.0006(9) -0.0018(9)
B1 0.0214(12) 0.0291(13) 0.0351(14) -0.0020(11) -0.0002(10) 0.0022(10)
B2 0.0261(13) 0.0245(13) 0.047(2) 0.0017(11) -0.0037(11) 0.0033(10)
B3 0.0235(12) 0.0268(13) 0.0310(13) -0.0025(10) 0.0033(10) 0.0009(10)
B4 0.0223(12) 0.0256(12) 0.0257(12) -0.0020(10) 0.0011(9) -0.0012(9)
B5 0.0282(13) 0.0290(13) 0.0251(12) -0.0019(10) -0.0023(10) -0.0031(10)
B6 0.0298(14) 0.0371(15) 0.0344(14) 0.0042(11) -0.0062(11) 0.0034(11)
B9 0.0289(13) 0.0263(13) 0.0224(12) -0.0016(10) 0.0003(10) -0.0006(10)
B10 0.0349(14) 0.041(2) 0.0228(12) -0.0004(11) -0.0027(10) -0.0012(12)
B11 0.038(2) 0.039(2) 0.0327(14) 0.0119(12) -0.0040(12) 0.0018(12)
C1 0.0243(11) 0.0233(11) 0.0295(12) 0.0000(9) 0.0003(9) 0.0010(9)
C2 0.0210(10) 0.0258(11) 0.0263(11) -0.0004(8) 0.0001(8) -0.0035(8)
C3 0.0278(12) 0.0381(13) 0.0298(12) 0.0044(10) 0.0010(9) 0.0016(10)
C4 0.0254(12) 0.0410(14) 0.0443(15) 0.0056(11) -0.0014(10) 0.0061(10)
C5 0.0247(12) 0.0407(14) 0.049(2) -0.0017(11) 0.0096(11) 0.0021(10)
C6 0.0354(14) 0.065(2) 0.0324(14) 0.0046(13) 0.0094(11) 0.0058(12)
C7 0.0284(12) 0.053(2) 0.0298(12) 0.0063(11) 0.0010(10) 0.0049(11)
C8 0.0216(10) 0.0305(12) 0.0221(10) 0.0000(8) -0.0001(8) -0.0033(9)
C9 0.0270(11) 0.0320(12) 0.0295(11) 0.0023(10) 0.0015(9) -0.0023(9)
C10 0.0429(15) 0.042(2) 0.0373(14) -0.0126(11) 0.0041(11) -0.0007(12)
C11 0.051(2) 0.063(2) 0.0222(13) -0.0083(12) -0.0004(11) -0.0027(14)
C12 0.048(2) 0.055(2) 0.0283(13) 0.0092(12) -0.0017(11) 0.0028(13)
C13 0.0363(13) 0.0329(13) 0.0315(12) 0.0028(10) 0.0028(10) 0.0036(10)
C14 0.0249(11) 0.0205(10) 0.0322(12) 0.0029(9) -0.0038(9) -0.0012(8)
C15 0.0293(12) 0.0312(12) 0.0399(14) 0.0064(11) 0.0005(10) -0.0046(10)
C16 0.0362(14) 0.0314(13) 0.059(2) 0.0065(12) -0.0025(13) -0.0112(11)
C17 0.048(2) 0.0247(13) 0.061(2) -0.0016(12) -0.0175(13) -0.0065(12)
C18 0.045(2) 0.0325(14) 0.049(2) -0.0105(12) -0.0065(13) 0.0058(12)
C19 0.0310(12) 0.0300(12) 0.0394(13) -0.0027(10) 0.0006(10) -0.0010(10)
C20 0.0223(11) 0.0372(13) 0.0275(11) 0.0028(9) 0.0008(9) -0.0058(9)
C21 0.0358(13) 0.0397(14) 0.0339(13) -0.0027(11) 0.0078(10) -0.0036(11)
C22 0.056(2) 0.061(2) 0.040(2) -0.0147(14) 0.0167(13) -0.0087(15)
C23 0.056(2) 0.085(2) 0.0269(14) -0.0001(15) 0.0092(13) -0.021(2)
C24 0.053(2) 0.066(2) 0.0331(14) 0.0164(14) 0.0010(12) -0.0145(15)
C25 0.0377(14) 0.0404(15) 0.0353(14) 0.0068(11) 0.0039(11) -0.0054(11)

loop_
_atom_site_label
_atom_site_type_symbol
_atom_site_fract_x
_atom_site_fract_y
_atom_site_fract_z
_atom_site_U_iso_or_equiv
_atom_site_thermal_displace_type
_atom_site_occupancy
_atom_site_calc_flag
_atom_site_refinement_flags
_atom_site_disorder_group
Rh8 Rh 0.474927(11) 0.947483(14) 0.158922(8) 0.02120(5) Uani 1 d . .
S7 S 0.42746(4) 1.12442(5) 0.10576(3) 0.02920(12) Uani 1 d . .
P1 P 0.71581(4) 0.89703(5) 0.24363(3) 0.02219(11) Uani 1 d . .
P2 P 0.50946(4) 0.78425(5) 0.22077(3) 0.02201(11) Uani 1 d . .
B' B 0.6392(2) 1.0088(2) 0.18928(12) 0.0240(5) Uani 1 d . .
B1 B 0.2251(2) 0.9987(2) 0.12319(13) 0.0287(5) Uani 1 d . .
B2 B 0.2770(2) 1.1288(2) 0.09617(15) 0.0330(6) Uani 1 d . .
B3 B 0.3348(2) 1.0433(2) 0.17068(13) 0.0270(5) Uani 1 d . .
B4 B 0.3163(2) 0.8922(2) 0.15097(12) 0.0246(5) Uani 1 d . .
B5 B 0.2538(2) 0.8832(2) 0.06844(12) 0.0277(5) Uani 1 d . .
B6 B 0.2357(2) 1.0252(2) 0.03537(14) 0.0343(6) Uani 1 d . .
B9 B 0.3855(2) 0.8527(2) 0.08063(12) 0.0260(5) Uani 1 d . .
B10 B 0.3326(2) 0.9380(2) 0.00746(13) 0.0331(6) Uani 1 d . .
B11 B 0.3472(2) 1.0954(3) 0.02282(14) 0.0367(6) Uani 1 d . .
C1 C 0.6478(2) 0.7618(2) 0.22980(12) 0.0258(4) Uani 1 d . .
H1A H 0.6657(17) 0.7098(20) 0.2633(12) 0.030(6) Uiso 1 d . .
H1B H 0.6661(16) 0.7340(18) 0.1876(11) 0.022(6) Uiso 1 d . .
C2 C 0.83988(15) 0.8688(2) 0.21593(10) 0.0245(4) Uani 1 d . .
C3 C 0.9173(2) 0.8196(2) 0.25776(12) 0.0320(5) Uani 1 d . .
H3 H 0.9092(18) 0.8046(21) 0.3036(13) 0.037(7) Uiso 1 d . .
C4 C 1.0069(2) 0.7883(2) 0.23157(13) 0.0372(6) Uani 1 d . .
H4 H 1.0574(22) 0.7529(25) 0.2573(14) 0.053(8) Uiso 1 d . .
C5 C 1.0201(2) 0.8071(2) 0.16495(14) 0.0377(6) Uani 1 d . .
H5 H 1.0779(21) 0.7879(23) 0.1466(13) 0.045(8) Uiso 1 d . .
C6 C 0.9444(2) 0.8585(3) 0.12329(14) 0.0438(6) Uani 1 d . .
H6 H 0.9526(23) 0.8704(27) 0.0774(16) 0.068(10) Uiso 1 d . .
C7 C 0.8543(2) 0.8890(2) 0.14858(12) 0.0372(6) Uani 1 d . .
H7 H 0.8039(20) 0.9257(22) 0.1203(13) 0.043(7) Uiso 1 d . .
C8 C 0.72585(15) 0.9329(2) 0.33232(10) 0.0248(4) Uani 1 d . .
C9 C 0.7046(2) 1.0458(2) 0.35068(11) 0.0295(5) Uani 1 d . .
H9 H 0.6831(18) 1.0967(21) 0.3183(12) 0.031(6) Uiso 1 d . .
C10 C 0.7153(2) 1.0785(2) 0.41803(13) 0.0406(6) Uani 1 d . .
H10 H 0.7021(19) 1.1561(23) 0.4290(13) 0.040(7) Uiso 1 d . .
C11 C 0.7459(2) 0.9980(3) 0.46660(13) 0.0455(7) Uani 1 d . .
H11 H 0.7541(20) 1.0213(23) 0.5078(14) 0.045(8) Uiso 1 d . .
C12 C 0.7655(2) 0.8859(3) 0.44933(13) 0.0439(6) Uani 1 d . .
H12 H 0.7861(21) 0.8333(25) 0.4807(15) 0.055(8) Uiso 1 d . .
C13 C 0.7551(2) 0.8524(2) 0.38245(12) 0.0336(5) Uani 1 d . .
H13 H 0.7683(18) 0.7751(22) 0.3706(12) 0.036(7) Uiso 1 d . .
C14 C 0.4634(2) 0.6444(2) 0.18964(11) 0.0262(5) Uani 1 d . .
C15 C 0.3772(2) 0.5964(2) 0.21316(13) 0.0336(5) Uani 1 d . .
H15 H 0.3478(19) 0.6289(22) 0.2474(13) 0.038(7) Uiso 1 d . .
C16 C 0.3368(2) 0.4955(2) 0.1843(2) 0.0426(6) Uani 1 d . .
H16 H 0.2797(24) 0.4669(26) 0.2004(15) 0.060(9) Uiso 1 d . .
C17 C 0.3815(2) 0.4436(2) 0.13253(15) 0.0458(7) Uani 1 d . .
H17 H 0.3553(22) 0.3741(26) 0.1142(14) 0.057(8) Uiso 1 d . .
C18 C 0.4672(2) 0.4902(2) 0.1090(2) 0.0429(6) Uani 1 d . .
H18 H 0.4953(21) 0.4569(23) 0.0769(14) 0.044(8) Uiso 1 d . .
C19 C 0.5084(2) 0.5907(2) 0.13736(13) 0.0336(5) Uani 1 d . .
H19 H 0.5650(19) 0.6226(22) 0.1202(12) 0.037(7) Uiso 1 d . .
C20 C 0.4837(2) 0.7932(2) 0.30916(11) 0.0291(5) Uani 1 d . .
C21 C 0.4506(2) 0.8959(2) 0.33522(13) 0.0362(5) Uani 1 d . .
H21 H 0.4351(20) 0.9574(22) 0.3061(14) 0.044(8) Uiso 1 d . .
C22 C 0.4455(2) 0.9078(3) 0.40456(14) 0.0517(7) Uani 1 d . .
H22 H 0.4252(22) 0.9787(26) 0.4186(15) 0.053(9) Uiso 1 d . .
C23 C 0.4729(2) 0.8164(3) 0.44698(15) 0.0559(8) Uani 1 d . .
H23 H 0.4692(21) 0.8287(24) 0.4906(15) 0.053(8) Uiso 1 d . .
C24 C 0.5036(2) 0.7139(3) 0.42172(14) 0.0509(7) Uani 1 d . .
H24 H 0.5232(21) 0.6489(25) 0.4495(15) 0.054(8) Uiso 1 d . .
C25 C 0.5092(2) 0.7013(2) 0.35287(13) 0.0377(6) Uani 1 d . .
H25 H 0.5314(19) 0.6385(24) 0.3350(12) 0.036(7) Uiso 1 d . .
H1 H 0.1550(18) 1.0037(21) 0.1453(12) 0.034(6) Uiso 1 d . .
H2 H 0.2455(17) 1.2074(21) 0.1048(11) 0.031(6) Uiso 1 d . .
H3 H 0.3341(16) 1.0842(18) 0.2196(11) 0.022(5) Uiso 1 d . .
H4 H 0.2952(16) 0.8319(19) 0.1915(11) 0.027(6) Uiso 1 d . .
H5 H 0.1979(17) 0.8124(19) 0.0553(11) 0.029(6) Uiso 1 d . .
H6 H 0.1688(18) 1.0412(19) 0.0003(12) 0.032(6) Uiso 1 d . .
H9 H 0.4149(17) 0.7700(20) 0.0723(11) 0.030(6) Uiso 1 d . .
H10 H 0.3297(17) 0.9056(20) -0.0420(12) 0.033(6) Uiso 1 d . .
H11 H 0.3605(17) 1.1592(20) -0.0147(11) 0.033(6) Uiso 1 d . .
H910 H 0.4163(19) 0.9272(21) 0.0317(13) 0.044(7) Uiso 1 d . .
H'1 H 0.6836(17) 1.0850(19) 0.1797(11) 0.027(6) Uiso 1 d . .
H'2 H 0.5743(18) 1.0305(19) 0.2206(12) 0.031(6) Uiso 1 d . .
H'3 H 0.6152(18) 0.9618(19) 0.1411(12) 0.034(6) Uiso 1 d . .

loop_
_atom_type_symbol
_atom_type_description
_atom_type_scat_dispersion_real
_atom_type_scat_dispersion_imag
_atom_type_scat_source
C C 0.0033 0.0016 'International Tables Vol C Tables 4.2.6.8 and 6.1.1.4'
H H 0.0000 0.0000 'International Tables Vol C Tables 4.2.6.8 and 6.1.1.4'
B B 0.0013 0.0007 'International Tables Vol C Tables 4.2.6.8 and 6.1.1.4'
P P 0.1023 0.0942 'International Tables Vol C Tables 4.2.6.8 and 6.1.1.4'
S S 0.1246 0.1234 'International Tables Vol C Tables 4.2.6.8 and 6.1.1.4'
Rh Rh -1.1178 0.9187 'International Tables Vol C Tables 4.2.6.8 and 6.1.1.4'

loop_
_geom_angle_atom_site_label_1
_geom_angle_atom_site_label_2
_geom_angle_atom_site_label_3
_geom_angle
_geom_angle_site_symmetry_1
_geom_angle_site_symmetry_3
_geom_angle_publ_flag
B9 Rh8 B4 48.65(9) . . ?
B9 Rh8 B3 85.18(9) . . ?
B4 Rh8 B3 48.56(9) . . ?
B9 Rh8 P2 92.40(7) . . ?
B4 Rh8 P2 86.84(7) . . ?
B3 Rh8 P2 119.60(7) . . ?
B9 Rh8 B' 141.57(9) . . ?
B4 Rh8 B' 169.00(9) . . ?
B3 Rh8 B' 127.07(9) . . ?
P2 Rh8 B' 88.36(6) . . ?
B9 Rh8 S7 90.42(7) . . ?
B4 Rh8 S7 90.16(7) . . ?
B3 Rh8 S7 54.18(7) . . ?
P2 Rh8 S7 172.92(2) . . ?
B' Rh8 S7 93.46(6) . . ?
B9 Rh8 H'2 170.7(7) . . ?
B4 Rh8 H'2 140.7(7) . . ?
B3 Rh8 H'2 102.4(7) . . ?
P2 Rh8 H'2 88.5(6) . . ?
B' Rh8 H'2 29.2(7) . . ?
S7 Rh8 H'2 89.7(6) . . ?
B9 Rh8 H'3 112.8(7) . . ?
B4 Rh8 H'3 161.1(7) . . ?
B3 Rh8 H'3 144.6(7) . . ?
P2 Rh8 H'3 91.0(7) . . ?
B' Rh8 H'3 28.8(7) . . ?
S7 Rh8 H'3 93.9(7) . . ?
H'2 Rh8 H'3 57.9(10) . . ?
B11 S7 B2 56.13(13) . . ?
B11 S7 B3 98.15(12) . . ?
B2 S7 B3 55.25(11) . . ?
B11 S7 Rh8 109.95(9) . . ?
B2 S7 Rh8 106.94(8) . . ?
B3 S7 Rh8 58.73(7) . . ?
C8 P1 C2 110.25(9) . . ?
C8 P1 C1 109.90(10) . . ?
C2 P1 C1 104.58(10) . . ?
C8 P1 B' 112.77(10) . . ?
C2 P1 B' 113.65(10) . . ?
C1 P1 B' 105.19(10) . . ?
C14 P2 C20 107.09(10) . . ?
C14 P2 C1 102.14(10) . . ?
C20 P2 C1 100.38(10) . . ?
C14 P2 Rh8 120.42(7) . . ?
C20 P2 Rh8 115.40(8) . . ?
C1 P2 Rh8 108.74(7) . . ?
P1 B' Rh8 112.40(11) . . ?
P1 B' H'1 112.1(12) . . ?
Rh8 B' H'1 135.5(11) . . ?
P1 B' H'2 103.3(11) . . ?
Rh8 B' H'2 58.1(11) . . ?
H'1 B' H'2 111.4(16) . . ?
P1 B' H'3 104.6(12) . . ?
Rh8 B' H'3 55.9(12) . . ?
H'1 B' H'3 111.2(16) . . ?
H'2 B' H'3 113.8(17) . . ?
B3 B1 B2 65.29(15) . . ?
B3 B1 B4 61.51(14) . . ?
B2 B1 B4 114.4(2) . . ?
B3 B1 B5 109.9(2) . . ?
B2 B1 B5 110.1(2) . . ?
B4 B1 B5 59.83(14) . . ?
B3 B1 B6 110.3(2) . . ?
B2 B1 B6 59.3(2) . . ?
B4 B1 B6 108.3(2) . . ?
B5 B1 B6 59.59(15) . . ?
B3 B1 H1 118.5(13) . . ?
B2 B1 H1 117.3(13) . . ?
B4 B1 H1 120.2(13) . . ?
B5 B1 H1 122.2(13) . . ?
B6 B1 H1 122.6(13) . . ?
B6 B2 B1 61.3(2) . . ?
B6 B2 B11 57.3(2) . . ?
B1 B2 B11 107.6(2) . . ?
B6 B2 B3 105.4(2) . . ?
B1 B2 B3 57.02(14) . . ?
B11 B2 B3 108.3(2) . . ?
B6 B2 S7 107.5(2) . . ?
B1 B2 S7 111.4(2) . . ?
B11 B2 S7 59.92(12) . . ?
B3 B2 S7 64.83(11) . . ?
B6 B2 H2 128.0(13) . . ?
B1 B2 H2 122.3(13) . . ?
B11 B2 H2 124.2(13) . . ?
B3 B2 H2 118.5(13) . . ?
S7 B2 H2 115.3(13) . . ?
B1 B3 B4 60.24(14) . . ?
B1 B3 B2 57.69(14) . . ?
B4 B3 B2 107.3(2) . . ?
B1 B3 S7 107.9(2) . . ?
B4 B3 S7 112.22(15) . . ?
B2 B3 S7 59.91(11) . . ?
B1 B3 Rh8 117.9(2) . . ?
B4 B3 Rh8 65.65(11) . . ?
B2 B3 Rh8 118.1(2) . . ?
S7 B3 Rh8 67.09(8) . . ?
B1 B3 H3 123.1(11) . . ?
B4 B3 H3 127.4(11) . . ?
B2 B3 H3 116.3(11) . . ?
S7 B3 H3 114.3(11) . . ?
Rh8 B3 H3 112.9(11) . . ?
B5 B4 B1 60.20(14) . . ?
B5 B4 B9 59.62(14) . . ?
B1 B4 B9 108.2(2) . . ?
B5 B4 B3 107.5(2) . . ?
B1 B4 B3 58.25(14) . . ?
B9 B4 B3 110.3(2) . . ?
B5 B4 Rh8 116.9(2) . . ?
B1 B4 Rh8 116.33(15) . . ?
B9 B4 Rh8 65.13(11) . . ?
B3 B4 Rh8 65.79(11) . . ?
B5 B4 H4 120.2(11) . . ?
B1 B4 H4 116.7(11) . . ?
B9 B4 H4 125.4(11) . . ?
B3 B4 H4 119.0(11) . . ?
Rh8 B4 H4 115.3(11) . . ?
B6 B5 B9 109.5(2) . . ?
B6 B5 B4 109.0(2) . . ?
B9 B5 B4 60.72(13) . . ?
B6 B5 B10 59.3(2) . . ?
B9 B5 B10 62.48(14) . . ?
B4 B5 B10 110.7(2) . . ?
B6 B5 B1 60.4(2) . . ?
B9 B5 B1 108.9(2) . . ?
B4 B5 B1 59.97(14) . . ?
B10 B5 B1 108.5(2) . . ?
B6 B5 H5 121.5(11) . . ?
B9 B5 H5 120.6(11) . . ?
B4 B5 H5 120.3(11) . . ?
B10 B5 H5 121.0(11) . . ?
B1 B5 H5 121.1(11) . . ?
B11 B6 B2 63.8(2) . . ?
B11 B6 B10 64.3(2) . . ?
B2 B6 B10 114.5(2) . . ?
B11 B6 B5 113.4(2) . . ?
B2 B6 B5 110.5(2) . . ?
B10 B6 B5 60.5(2) . . ?
B11 B6 B1 111.2(2) . . ?
B2 B6 B1 59.4(2) . . ?
B10 B6 B1 109.3(2) . . ?
B5 B6 B1 60.02(14) . . ?
B11 B6 H6 119.0(12) . . ?
B2 B6 H6 120.7(12) . . ?
B10 B6 H6 117.9(12) . . ?
B5 B6 H6 118.0(12) . . ?
B1 B6 H6 121.6(13) . . ?
B5 B9 B4 59.66(14) . . ?
B5 B9 B10 58.90(14) . . ?
B4 B9 B10 107.1(2) . . ?
B5 B9 Rh8 117.86(15) . . ?
B4 B9 Rh8 66.22(11) . . ?
B10 B9 Rh8 116.3(2) . . ?
B5 B9 H9 122.1(12) . . ?
B4 B9 H9 125.1(13) . . ?
B10 B9 H9 118.8(12) . . ?
Rh8 B9 H9 112.7(12) . . ?
B5 B9 H910 97.2(11) . . ?
B4 B9 H910 126.1(11) . . ?
B10 B9 H910 39.7(11) . . ?
Rh8 B9 H910 90.9(11) . . ?
H9 B9 H910 108.6(16) . . ?
B6 B10 B5 60.2(2) . . ?
B6 B10 B9 107.2(2) . . ?
B5 B10 B9 58.61(14) . . ?
B6 B10 B11 56.9(2) . . ?
B5 B10 B11 107.2(2) . . ?
B9 B10 B11 111.5(2) . . ?
B6 B10 H10 122.0(13) . . ?
B5 B10 H10 122.3(13) . . ?
B9 B10 H10 122.0(13) . . ?
B11 B10 H10 119.9(13) . . ?
B6 B10 H910 128.2(12) . . ?
B5 B10 H910 105.6(13) . . ?
B9 B10 H910 48.7(12) . . ?
B11 B10 H910 87.4(12) . . ?
H10 B10 H910 107.6(18) . . ?
B6 B11 B2 59.0(2) . . ?
B6 B11 B10 58.8(2) . . ?
B2 B11 B10 106.5(2) . . ?
B6 B11 S7 112.2(2) . . ?
B2 B11 S7 63.95(12) . . ?
B10 B11 S7 110.9(2) . . ?
B6 B11 H11 128.2(12) . . ?
B2 B11 H11 122.2(12) . . ?
B10 B11 H11 125.5(12) . . ?
S7 B11 H11 111.5(12) . . ?
P1 C1 P2 111.75(11) . . ?
P1 C1 H1A 111.2(14) . . ?
P2 C1 H1A 111.0(14) . . ?
P1 C1 H1B 105.3(13) . . ?
P2 C1 H1B 106.8(13) . . ?
H1A C1 H1B 110.5(19) . . ?
C3 C2 C7 119.5(2) . . ?
C3 C2 P1 122.4(2) . . ?
C7 C2 P1 117.8(2) . . ?
C4 C3 C2 119.7(2) . . ?
C4 C3 H3 119.2(15) . . ?
C2 C3 H3 121.1(15) . . ?
C5 C4 C3 120.5(2) . . ?
C5 C4 H4 118.0(18) . . ?
C3 C4 H4 121.5(18) . . ?
C4 C5 C6 120.2(2) . . ?
C4 C5 H5 122.3(17) . . ?
C6 C5 H5 117.5(17) . . ?
C5 C6 C7 119.9(2) . . ?
C5 C6 H6 120.5(19) . . ?
C7 C6 H6 119.5(19) . . ?
C6 C7 C2 120.2(2) . . ?
C6 C7 H7 119.4(16) . . ?
C2 C7 H7 120.4(16) . . ?
C9 C8 C13 119.3(2) . . ?
C9 C8 P1 118.2(2) . . ?
C13 C8 P1 122.5(2) . . ?
C10 C9 C8 120.2(2) . . ?
C10 C9 H9 120.8(15) . . ?
C8 C9 H9 118.9(15) . . ?
C11 C10 C9 119.5(2) . . ?
C11 C10 H10 122.0(16) . . ?
C9 C10 H10 118.5(16) . . ?
C12 C11 C10 120.9(2) . . ?
C12 C11 H11 121.6(18) . . ?
C10 C11 H11 117.5(18) . . ?
C11 C12 C13 120.1(2) . . ?
C11 C12 H12 121.3(19) . . ?
C13 C12 H12 118.7(19) . . ?
C12 C13 C8 120.0(2) . . ?
C12 C13 H13 120.0(15) . . ?
C8 C13 H13 120.0(15) . . ?
C15 C14 C19 119.5(2) . . ?
C15 C14 P2 120.2(2) . . ?
C19 C14 P2 120.0(2) . . ?
C16 C15 C14 119.8(3) . . ?
C16 C15 H15 119.4(17) . . ?
C14 C15 H15 120.8(17) . . ?
C17 C16 C15 120.2(3) . . ?
C17 C16 H16 122.3(19) . . ?
C15 C16 H16 117.5(19) . . ?
C16 C17 C18 120.5(2) . . ?
C16 C17 H17 119.8(18) . . ?
C18 C17 H17 119.6(18) . . ?
C17 C18 C19 120.0(3) . . ?
C17 C18 H18 120.1(18) . . ?
C19 C18 H18 119.9(19) . . ?
C18 C19 C14 120.1(2) . . ?
C18 C19 H19 119.2(16) . . ?
C14 C19 H19 120.7(16) . . ?
C21 C20 C25 119.2(2) . . ?
C21 C20 P2 120.1(2) . . ?
C25 C20 P2 120.2(2) . . ?
C20 C21 C22 120.0(3) . . ?
C20 C21 H21 119.0(17) . . ?
C22 C21 H21 121.0(17) . . ?
C23 C22 C21 119.8(3) . . ?
C23 C22 H22 124.6(19) . . ?
C21 C22 H22 115.6(19) . . ?
C24 C23 C22 120.7(3) . . ?
C24 C23 H23 123.0(19) . . ?
C22 C23 H23 116.3(19) . . ?
C23 C24 C25 119.9(3) . . ?
C23 C24 H24 123.0(17) . . ?
C25 C24 H24 117.0(18) . . ?
C24 C25 C20 120.4(3) . . ?
C24 C25 H25 122.6(17) . . ?
C20 C25 H25 116.9(17) . . ?

loop_
_geom_bond_atom_site_label_1
_geom_bond_atom_site_label_2
_geom_bond_distance
_geom_bond_site_symmetry_2
_geom_bond_publ_flag
Rh8 B9 2.174(2) . ?
Rh8 B4 2.193(2) . ?
Rh8 B3 2.195(2) . ?
Rh8 P2 2.2803(5) . ?
Rh8 B' 2.323(2) . ?
Rh8 S7 2.3658(5) . ?
Rh8 H'2 1.97(2) . ?
Rh8 H'3 1.93(2) . ?
S7 B11 1.918(3) . ?
S7 B2 1.991(3) . ?
S7 B3 2.082(3) . ?
P1 C8 1.808(2) . ?
P1 C2 1.810(2) . ?
P1 C1 1.816(2) . ?
P1 B' 1.921(2) . ?
P2 C14 1.820(2) . ?
P2 C20 1.825(2) . ?
P2 C1 1.848(2) . ?
B' H'1 1.09(2) . ?
B' H'2 1.13(2) . ?
B' H'3 1.12(2) . ?
B1 B3 1.746(3) . ?
B1 B2 1.759(4) . ?
B1 B4 1.782(3) . ?
B1 B5 1.786(4) . ?
B1 B6 1.793(4) . ?
B1 H1 1.06(2) . ?
B2 B6 1.758(4) . ?
B2 B11 1.840(4) . ?
B2 B3 1.891(4) . ?
B2 H2 1.02(2) . ?
B3 B4 1.804(4) . ?
B3 H3 1.08(2) . ?
B4 B5 1.780(3) . ?
B4 B9 1.799(4) . ?
B4 H4 1.12(2) . ?
B5 B6 1.779(4) . ?
B5 B9 1.779(4) . ?
B5 B10 1.785(4) . ?
B5 H5 1.12(2) . ?
B6 B11 1.725(4) . ?
B6 B10 1.762(4) . ?
B6 H6 1.10(2) . ?
B9 B10 1.848(4) . ?
B9 H9 1.05(2) . ?
B9 H910 1.39(3) . ?
B10 B11 1.855(4) . ?
B10 H10 1.05(2) . ?
B10 H910 1.18(3) . ?
B11 H11 1.08(2) . ?
C1 H1A 0.91(2) . ?
C1 H1B 0.95(2) . ?
C2 C3 1.388(3) . ?
C2 C7 1.391(3) . ?
C3 C4 1.387(3) . ?
C3 H3 0.95(2) . ?
C4 C5 1.371(4) . ?
C4 H4 0.91(3) . ?
C5 C6 1.382(4) . ?
C5 H5 0.90(3) . ?
C6 C7 1.383(3) . ?
C6 H6 0.94(3) . ?
C7 H7 0.94(3) . ?
C8 C9 1.391(3) . ?
C8 C13 1.397(3) . ?
C9 C10 1.390(3) . ?
C9 H9 0.90(2) . ?
C10 C11 1.379(4) . ?
C10 H10 0.94(3) . ?
C11 C12 1.372(4) . ?
C11 H11 0.86(3) . ?
C12 C13 1.383(3) . ?
C12 H12 0.90(3) . ?
C13 H13 0.95(3) . ?
C14 C15 1.389(3) . ?
C14 C19 1.391(3) . ?
C15 C16 1.388(4) . ?
C15 H15 0.90(3) . ?
C16 C17 1.372(4) . ?
C16 H16 0.91(3) . ?
C17 C18 1.376(4) . ?
C17 H17 0.94(3) . ?
C18 C19 1.384(3) . ?
C18 H18 0.86(3) . ?
C19 H19 0.93(3) . ?
C20 C21 1.384(3) . ?
C20 C25 1.397(3) . ?
C21 C22 1.395(4) . ?
C21 H21 0.93(3) . ?
C22 C23 1.383(5) . ?
C22 H22 0.92(3) . ?
C23 C24 1.364(5) . ?
C23 H23 0.88(3) . ?
C24 C25 1.387(4) . ?
C24 H24 0.96(3) . ?
C25 H25 0.87(3) . ?
